data_2215567
loop_
_publ_author_name
'Wang, Xiao-Bing'
'Kong, Ling-Yi'

_publ_section_title
;Alisol F 24-acetate:
 (24<i>R</i>)-24-acetoxy-11<i>{\b</i>},25-dihydroxy-16<i>{\b</i>},23<i>{\b</i>}-epoxyprotost-13(17)-en-3-one
;
_journal_issue 10
_journal_name_full 'Acta Crystallographica Section E'
_journal_page_first o4110
_journal_paper_doi 10.1107/S1600536807045126
_journal_volume 63
_journal_year 2007
_chemical_formula_iupac 'C32 H50 O6'
_chemical_formula_moiety 'C32 H50 O6'
_chemical_formula_sum 'C32 H50 O6'
_chemical_formula_weight 530.72
_chemical_name_systematic
;
(24<i>R</i>)-24-acetoxy-11<i>\b</i>,
25-dihydroxy-16<i>\b</i>,23<i>\b</i>-epoxyprotost-13(17)-en-3-one
;
_space_group_IT_number 4
_symmetry_cell_setting monoclinic
_symmetry_space_group_name_Hall 'P 2yb'
_symmetry_space_group_name_H-M 'P 1 21 1'
_atom_sites_solution_hydrogens geom
_atom_sites_solution_primary direct
_atom_sites_solution_secondary difmap
_audit_creation_method SHELXL-97
_cell_angle_alpha 90.00
_cell_angle_beta 100.475(10)
_cell_angle_gamma 90.00
_cell_formula_units_Z 2
_cell_length_a 6.525(4)
_cell_length_b 15.885(10)
_cell_length_c 14.401(9)
_cell_measurement_reflns_used 1829
_cell_measurement_temperature 298(2)
_cell_measurement_theta_max 20.915
_cell_measurement_theta_min 2.515
_cell_volume 1467.8(16)
_computing_cell_refinement 'SAINT (Bruker, 2001)'
_computing_data_collection 'SMART (Bruker, 2001)'
_computing_data_reduction 'SAINT (Bruker, 2001)'
_computing_molecular_graphics 'SHELXTL (Bruker, 2001)'
_computing_publication_material 'SHELXTL (Bruker, 2001)'
_computing_structure_refinement 'SHELXL97 (Sheldrick, 1997)'
_computing_structure_solution 'SHELXS97 (Sheldrick, 1997)'
_diffrn_ambient_temperature 298(2)
_diffrn_measured_fraction_theta_full 0.968
_diffrn_measured_fraction_theta_max 0.968
_diffrn_measurement_device_type 'Bruker SMART 1000 CCD area-detector'
_diffrn_measurement_method '\f and \w scans'
_diffrn_radiation_monochromator graphite
_diffrn_radiation_source 'fine-focus sealed tube'
_diffrn_radiation_type MoK\a
_diffrn_radiation_wavelength 0.71073
_diffrn_reflns_av_R_equivalents 0.0721
_diffrn_reflns_av_sigmaI/netI 0.0874
_diffrn_reflns_limit_h_max 7
_diffrn_reflns_limit_h_min -7
_diffrn_reflns_limit_k_max 18
_diffrn_reflns_limit_k_min -16
_diffrn_reflns_limit_l_max 16
_diffrn_reflns_limit_l_min -17
_diffrn_reflns_number 7306
_diffrn_reflns_theta_full 25.00
_diffrn_reflns_theta_max 25.00
_diffrn_reflns_theta_min 1.93
_exptl_absorpt_coefficient_mu 0.081
_exptl_absorpt_correction_T_max 0.9683
_exptl_absorpt_correction_T_min 0.9591
_exptl_absorpt_correction_type multi-scan
_exptl_absorpt_process_details '(<i>SADABS</i>; Bruker, 2001)'
_exptl_crystal_colour colourless
_exptl_crystal_density_diffrn 1.201
_exptl_crystal_density_method 'not measured'
_exptl_crystal_description prism
_exptl_crystal_F_000 580
_exptl_crystal_size_max 0.50
_exptl_crystal_size_mid 0.47
_exptl_crystal_size_min 0.40
_refine_diff_density_max 0.484
_refine_diff_density_min -0.264
_refine_ls_extinction_method none
_refine_ls_goodness_of_fit_ref 1.004
_refine_ls_hydrogen_treatment constr
_refine_ls_matrix_type full
_refine_ls_number_parameters 343
_refine_ls_number_reflns 2697
_refine_ls_number_restraints 37
_refine_ls_restrained_S_all 1.002
_refine_ls_R_factor_all 0.1179
_refine_ls_R_factor_gt 0.0892
_refine_ls_shift/su_max <0.001
_refine_ls_shift/su_mean <0.001
_refine_ls_structure_factor_coef Fsqd
_refine_ls_weighting_details 'calc w=1/[\s^2^(Fo^2^)+(0.1619P)^2^] where P=(Fo^2^+2Fc^2^)/3'
_refine_ls_weighting_scheme calc
_refine_ls_wR_factor_gt 0.2151
_refine_ls_wR_factor_ref 0.2357
_reflns_number_gt 1811
_reflns_number_total 2697
_reflns_threshold_expression I>2\s(I)
_cod_data_source_file is2209.cif
_cod_data_source_block I
_cod_depositor_comments
;
The following automatic conversions were performed:
'_symmetry_cell_setting' value 'Monoclinic' changed to 'monoclinic'
according to '/home/saulius/struct/CIF-dictionaries/cif_core.dic'
dictionary named 'cif_core.dic' version 2.4.1 from 2010-06-29.

Automatic conversion script
Id: cif_fix_enum 1527 2010-12-29 10:47:43Z saulius 

The following automatic conversions were performed:

'_symmetry_cell_setting' value 'Monoclinic' changed to 'monoclinic'
according to /home/saulius/struct/CIF-dictionaries/cif_core.dic
dictionary named 'cif_core.dic' version 2.4.1 from 2010-06-29.

Automatic conversion script
Id: cif_fix_values 1715 2011-07-08 13:25:40Z adriana 
;
_cod_original_sg_symbol_H-M 'P 21'
_cod_database_code 2215567
_cod_database_fobs_code 2215567

loop_
_symmetry_equiv_pos_as_xyz
'x, y, z'
'-x, y+1/2, -z'

loop_
_atom_site_type_symbol
_atom_site_label
_atom_site_fract_x
_atom_site_fract_y
_atom_site_fract_z
_atom_site_U_iso_or_equiv
_atom_site_adp_type
_atom_site_calc_flag
_atom_site_refinement_flags
_atom_site_occupancy
O O1 0.5063(9) 1.1516(4) 0.2720(4) 0.0555(15) Uani d . 1
O O2 0.2109(9) 0.8135(3) 0.4045(3) 0.0460(14) Uani d . 1
H H2 0.2120 0.7918 0.4562 0.069 Uiso calc R 1
O O3 0.7078(9) 0.4694(3) 0.2211(3) 0.0371(13) Uani d . 1
O O4 1.0287(8) 0.3572(3) 0.2271(4) 0.0428(13) Uani d U 1
O O5 0.8746(14) 0.2837(6) 0.1019(4) 0.085(2) Uani d U 1
O O6 0.7817(9) 0.2528(3) 0.4048(4) 0.0444(13) Uani d . 1
H H6 0.6889 0.2314 0.3659 0.067 Uiso calc R 1
C C1 0.5384(12) 0.9359(5) 0.3534(5) 0.0383(18) Uani d . 1
H H1A 0.4649 0.9368 0.4062 0.046 Uiso calc R 1
H H1B 0.6501 0.8949 0.3675 0.046 Uiso calc R 1
C C2 0.6326(15) 1.0232(5) 0.3431(6) 0.052(2) Uani d . 1
H H2A 0.6314 1.0541 0.4010 0.062 Uiso calc R 1
H H2B 0.7773 1.0155 0.3374 0.062 Uiso calc R 1
C C3 0.5303(11) 1.0768(5) 0.2622(5) 0.0349(17) Uani d . 1
C C4 0.4809(12) 1.0350(5) 0.1647(5) 0.0383(18) Uani d . 1
C C5 0.4810(11) 0.9379(5) 0.1782(5) 0.0331(16) Uani d . 1
H H5 0.6285 0.9222 0.1935 0.040 Uiso calc R 1
C C6 0.3929(13) 0.8873(5) 0.0909(5) 0.0389(18) Uani d . 1
H H6A 0.4321 0.9132 0.0357 0.047 Uiso calc R 1
H H6B 0.2420 0.8864 0.0822 0.047 Uiso calc R 1
C C7 0.4770(14) 0.7981(5) 0.1020(5) 0.0410(19) Uani d . 1
H H7A 0.6161 0.7979 0.0871 0.049 Uiso calc R 1
H H7B 0.3903 0.7627 0.0559 0.049 Uiso calc R 1
C C8 0.4879(10) 0.7578(5) 0.2008(5) 0.0314(15) Uani d . 1
C C9 0.3477(11) 0.8093(5) 0.2591(4) 0.0301(16) Uani d . 1
H H9 0.2051 0.8026 0.2242 0.036 Uiso calc R 1
C C10 0.3867(11) 0.9081(5) 0.2639(5) 0.0317(16) Uani d . 1
C C11 0.3472(12) 0.7679(5) 0.3552(5) 0.0331(16) Uani d . 1
H H11 0.4887 0.7704 0.3923 0.040 Uiso calc R 1
C C12 0.2799(12) 0.6763(5) 0.3456(5) 0.0385(18) Uani d . 1
H H12A 0.2947 0.6509 0.4077 0.046 Uiso calc R 1
H H12B 0.1343 0.6730 0.3158 0.046 Uiso calc R 1
C C13 0.4099(12) 0.6295(4) 0.2876(5) 0.0335(17) Uani d . 1
C C14 0.4086(11) 0.6647(5) 0.1904(5) 0.0327(16) Uani d . 1
C C15 0.5620(13) 0.6021(5) 0.1531(5) 0.0394(18) Uani d . 1
H H15A 0.4849 0.5622 0.1090 0.047 Uiso calc R 1
H H15B 0.6580 0.6326 0.1214 0.047 Uiso calc R 1
C C16 0.6790(12) 0.5568(5) 0.2389(5) 0.0351(17) Uani d . 1
H H16 0.8152 0.5836 0.2591 0.042 Uiso calc R 1
C C17 0.5477(12) 0.5702(4) 0.3132(5) 0.0345(17) Uani d . 1
C C18 0.5973(14) 0.5198(5) 0.4025(5) 0.0396(19) Uani d . 1
H H18 0.4731 0.5186 0.4319 0.047 Uiso calc R 1
C C19 0.6453(12) 0.4289(5) 0.3749(5) 0.0361(17) Uani d . 1
H H19A 0.7017 0.3974 0.4315 0.043 Uiso calc R 1
H H19B 0.5168 0.4018 0.3451 0.043 Uiso calc R 1
C C20 0.7985(12) 0.4269(4) 0.3083(5) 0.0333(16) Uani d . 1
H H20 0.9246 0.4572 0.3375 0.040 Uiso calc R 1
C C21 0.8607(11) 0.3405(5) 0.2789(5) 0.0356(17) Uani d . 1
H H21 0.7430 0.3145 0.2366 0.043 Uiso calc R 1
C C22 0.9502(11) 0.2777(5) 0.3590(5) 0.0343(17) Uani d . 1
C C23 1.0319(14) 0.2005(5) 0.3158(6) 0.050(2) Uani d . 1
H H23A 0.9253 0.1784 0.2671 0.075 Uiso calc R 1
H H23B 1.0709 0.1585 0.3637 0.075 Uiso calc R 1
H H23C 1.1514 0.2157 0.2891 0.075 Uiso calc R 1
C C24 1.1135(13) 0.3150(6) 0.4342(6) 0.052(2) Uani d . 1
H H24A 1.0593 0.3647 0.4591 0.079 Uiso calc R 1
H H24B 1.2336 0.3296 0.4078 0.079 Uiso calc R 1
H H24C 1.1524 0.2748 0.4841 0.079 Uiso calc R 1
C C25 0.2861(14) 1.0721(5) 0.1050(6) 0.053(2) Uani d . 1
H H25A 0.2588 1.0445 0.0447 0.080 Uiso calc R 1
H H25B 0.3064 1.1312 0.0962 0.080 Uiso calc R 1
H H25C 0.1698 1.0640 0.1365 0.080 Uiso calc R 1
C C26 0.6698(13) 1.0584(6) 0.1182(6) 0.050(2) Uani d . 1
H H26A 0.6526 1.0337 0.0565 0.075 Uiso calc R 1
H H26B 0.7955 1.0375 0.1564 0.075 Uiso calc R 1
H H26C 0.6782 1.1185 0.1131 0.075 Uiso calc R 1
C C27 0.1778(13) 0.9489(6) 0.2643(5) 0.045(2) Uani d . 1
H H27A 0.1942 1.0090 0.2670 0.068 Uiso calc R 1
H H27B 0.1237 0.9300 0.3183 0.068 Uiso calc R 1
H H27C 0.0828 0.9338 0.2077 0.068 Uiso calc R 1
C C28 0.7171(11) 0.7592(5) 0.2526(6) 0.0403(18) Uani d . 1
H H28A 0.7263 0.7351 0.3143 0.060 Uiso calc R 1
H H28B 0.7663 0.8162 0.2582 0.060 Uiso calc R 1
H H28C 0.8012 0.7270 0.2173 0.060 Uiso calc R 1
C C29 0.1928(12) 0.6566(6) 0.1275(5) 0.0452(19) Uani d . 1
H H29A 0.1967 0.6800 0.0664 0.068 Uiso calc R 1
H H29B 0.0921 0.6865 0.1559 0.068 Uiso calc R 1
H H29C 0.1545 0.5983 0.1210 0.068 Uiso calc R 1
C C30 0.7728(18) 0.5592(6) 0.4713(5) 0.067(3) Uani d . 1
H H30A 0.7997 0.5264 0.5281 0.100 Uiso calc R 1
H H30B 0.7346 0.6154 0.4859 0.100 Uiso calc R 1
H H30C 0.8960 0.5611 0.4436 0.100 Uiso calc R 1
C C31 1.0144(18) 0.3278(7) 0.1390(6) 0.060(2) Uani d U 1
C C32 1.193(2) 0.3555(10) 0.0980(8) 0.102(4) Uani d U 1
H H32A 1.2844 0.3889 0.1434 0.153 Uiso calc R 1
H H32B 1.1447 0.3885 0.0425 0.153 Uiso calc R 1
H H32C 1.2671 0.3071 0.0814 0.153 Uiso calc R 1

loop_
_atom_site_aniso_label
_atom_site_aniso_U_11
_atom_site_aniso_U_22
_atom_site_aniso_U_33
_atom_site_aniso_U_12
_atom_site_aniso_U_13
_atom_site_aniso_U_23
O1 0.056(4) 0.039(4) 0.072(4) 0.002(3) 0.015(3) 0.002(3)
O2 0.064(4) 0.040(3) 0.040(3) 0.006(3) 0.025(3) -0.004(2)
O3 0.059(4) 0.028(3) 0.027(2) 0.008(2) 0.015(2) -0.001(2)
O4 0.046(3) 0.043(3) 0.045(3) 0.007(2) 0.023(2) -0.005(2)
O5 0.121(7) 0.095(6) 0.037(3) 0.004(5) 0.007(4) -0.010(4)
O6 0.053(3) 0.039(3) 0.047(3) -0.006(3) 0.023(3) -0.012(2)
C1 0.042(5) 0.040(4) 0.031(4) 0.000(4) 0.003(3) 0.001(3)
C2 0.068(6) 0.044(5) 0.037(4) -0.016(4) -0.004(4) -0.008(4)
C3 0.033(4) 0.035(5) 0.039(4) -0.004(3) 0.012(3) 0.003(3)
C4 0.028(4) 0.039(4) 0.049(4) 0.005(3) 0.010(3) 0.002(3)
C5 0.033(4) 0.034(4) 0.032(4) 0.007(3) 0.007(3) 0.001(3)
C6 0.049(5) 0.034(4) 0.033(4) -0.005(4) 0.007(3) -0.004(3)
C7 0.050(5) 0.045(5) 0.030(4) 0.004(4) 0.012(3) -0.004(3)
C8 0.021(4) 0.029(4) 0.044(4) 0.004(3) 0.004(3) 0.004(3)
C9 0.023(4) 0.038(4) 0.029(3) 0.000(3) 0.006(3) 0.001(3)
C10 0.025(4) 0.038(4) 0.033(3) 0.002(3) 0.008(3) -0.004(3)
C11 0.039(4) 0.029(4) 0.033(4) 0.001(3) 0.010(3) -0.004(3)
C12 0.041(5) 0.037(4) 0.043(4) -0.002(3) 0.021(3) -0.001(3)
C13 0.039(4) 0.030(4) 0.036(4) -0.001(3) 0.018(3) 0.002(3)
C14 0.035(4) 0.037(4) 0.026(3) 0.004(3) 0.005(3) 0.004(3)
C15 0.050(5) 0.037(4) 0.035(4) 0.003(4) 0.017(4) 0.001(3)
C16 0.044(5) 0.034(4) 0.029(3) -0.002(3) 0.013(3) -0.004(3)
C17 0.052(5) 0.026(4) 0.029(3) -0.001(3) 0.016(3) -0.001(3)
C18 0.067(6) 0.029(4) 0.026(3) 0.006(3) 0.017(4) 0.003(3)
C19 0.045(5) 0.033(4) 0.034(4) 0.003(3) 0.017(3) 0.003(3)
C20 0.042(4) 0.019(3) 0.039(4) 0.003(3) 0.008(3) 0.000(3)
C21 0.031(4) 0.038(4) 0.038(4) 0.005(3) 0.006(3) -0.008(3)
C22 0.027(4) 0.031(4) 0.044(4) 0.000(3) 0.007(3) -0.002(3)
C23 0.055(6) 0.044(5) 0.051(5) 0.018(4) 0.011(4) 0.010(4)
C24 0.044(5) 0.062(6) 0.048(5) -0.003(4) -0.001(4) 0.008(4)
C25 0.053(6) 0.045(5) 0.059(5) 0.010(4) 0.003(4) 0.015(4)
C26 0.048(5) 0.046(5) 0.060(5) 0.005(4) 0.020(4) -0.002(4)
C27 0.041(5) 0.053(5) 0.042(4) 0.006(4) 0.007(4) 0.003(4)
C28 0.031(4) 0.038(4) 0.055(4) 0.010(3) 0.020(3) 0.006(4)
C29 0.040(5) 0.049(5) 0.046(4) 0.000(4) 0.007(4) -0.006(4)
C30 0.131(9) 0.039(5) 0.026(4) 0.010(5) 0.005(5) -0.008(3)
C31 0.080(7) 0.065(6) 0.040(5) 0.016(5) 0.026(5) 0.003(4)
C32 0.118(10) 0.134(11) 0.070(7) -0.007(9) 0.061(7) -0.006(7)

loop_
_atom_type_symbol
_atom_type_description
_atom_type_scat_dispersion_real
_atom_type_scat_dispersion_imag
_atom_type_scat_source
C C 0.0033 0.0000 'International Tables Vol C Tables 4.2.6.8 and 6.1.1.4'
H H 0.0000 0.0000 'International Tables Vol C Tables 4.2.6.8 and 6.1.1.4'
O O 0.0106 0.0000 'International Tables Vol C Tables 4.2.6.8 and 6.1.1.4'

loop_
_geom_angle_atom_site_label_1
_geom_angle_atom_site_label_2
_geom_angle_atom_site_label_3
_geom_angle
C11 O2 H2 109.5
C16 O3 C20 110.0(5)
C31 O4 C21 119.4(7)
C22 O6 H6 109.5
C2 C1 C10 112.7(6)
C2 C1 H1A 109.1
C10 C1 H1A 109.1
C2 C1 H1B 109.1
C10 C1 H1B 109.1
H1A C1 H1B 107.8
C3 C2 C1 117.3(7)
C3 C2 H2A 108.0
C1 C2 H2A 108.0
C3 C2 H2B 108.0
C1 C2 H2B 108.0
H2A C2 H2B 107.2
O1 C3 C2 121.0(7)
O1 C3 C4 121.5(7)
C2 C3 C4 117.1(7)
C25 C4 C3 111.4(6)
C25 C4 C26 108.2(7)
C3 C4 C26 103.9(6)
C25 C4 C5 115.9(7)
C3 C4 C5 108.6(6)
C26 C4 C5 108.0(6)
C6 C5 C10 110.7(6)
C6 C5 C4 115.5(6)
C10 C5 C4 114.4(6)
C6 C5 H5 105.0
C10 C5 H5 105.0
C4 C5 H5 105.0
C5 C6 C7 109.4(6)
C5 C6 H6A 109.8
C7 C6 H6A 109.8
C5 C6 H6B 109.8
C7 C6 H6B 109.8
H6A C6 H6B 108.2
C6 C7 C8 116.0(6)
C6 C7 H7A 108.3
C8 C7 H7A 108.3
C6 C7 H7B 108.3
C8 C7 H7B 108.3
H7A C7 H7B 107.4
C28 C8 C7 108.4(6)
C28 C8 C14 109.5(6)
C7 C8 C14 110.1(6)
C28 C8 C9 109.8(6)
C7 C8 C9 109.9(6)
C14 C8 C9 109.1(5)
C11 C9 C8 110.8(6)
C11 C9 C10 114.3(5)
C8 C9 C10 115.5(5)
C11 C9 H9 105.0
C8 C9 H9 105.0
C10 C9 H9 105.0
C27 C10 C1 108.5(6)
C27 C10 C5 111.1(6)
C1 C10 C5 106.9(6)
C27 C10 C9 106.7(6)
C1 C10 C9 113.1(6)
C5 C10 C9 110.6(5)
O2 C11 C12 109.6(6)
O2 C11 C9 109.5(6)
C12 C11 C9 112.1(6)
O2 C11 H11 108.5
C12 C11 H11 108.5
C9 C11 H11 108.5
C13 C12 C11 110.1(6)
C13 C12 H12A 109.6
C11 C12 H12A 109.6
C13 C12 H12B 109.6
C11 C12 H12B 109.6
H12A C12 H12B 108.2
C17 C13 C12 129.3(7)
C17 C13 C14 114.6(6)
C12 C13 C14 115.3(6)
C13 C14 C29 111.5(6)
C13 C14 C8 108.4(6)
C29 C14 C8 112.8(6)
C13 C14 C15 100.7(6)
C29 C14 C15 108.5(6)
C8 C14 C15 114.3(6)
C16 C15 C14 106.3(5)
C16 C15 H15A 110.5
C14 C15 H15A 110.5
C16 C15 H15B 110.5
C14 C15 H15B 110.5
H15A C15 H15B 108.7
O3 C16 C17 112.1(6)
O3 C16 C15 112.2(6)
C17 C16 C15 104.2(6)
O3 C16 H16 109.4
C17 C16 H16 109.4
C15 C16 H16 109.4
C13 C17 C18 131.0(7)
C13 C17 C16 110.7(6)
C18 C17 C16 118.2(6)
C17 C18 C30 111.2(7)
C17 C18 C19 107.5(6)
C30 C18 C19 113.1(7)
C17 C18 H18 108.3
C30 C18 H18 108.3
C19 C18 H18 108.3
C20 C19 C18 111.9(6)
C20 C19 H19A 109.2
C18 C19 H19A 109.2
C20 C19 H19B 109.2
C18 C19 H19B 109.2
H19A C19 H19B 107.9
O3 C20 C19 109.1(6)
O3 C20 C21 105.5(5)
C19 C20 C21 116.1(6)
O3 C20 H20 108.6
C19 C20 H20 108.6
C21 C20 H20 108.6
O4 C21 C20 104.0(6)
O4 C21 C22 106.3(5)
C20 C21 C22 117.2(6)
O4 C21 H21 109.7
C20 C21 H21 109.7
C22 C21 H21 109.7
O6 C22 C24 106.3(6)
O6 C22 C23 108.8(6)
C24 C22 C23 111.1(7)
O6 C22 C21 107.5(5)
C24 C22 C21 113.8(6)
C23 C22 C21 109.0(6)
C22 C23 H23A 109.5
C22 C23 H23B 109.5
H23A C23 H23B 109.5
C22 C23 H23C 109.5
H23A C23 H23C 109.5
H23B C23 H23C 109.5
C22 C24 H24A 109.5
C22 C24 H24B 109.5
H24A C24 H24B 109.5
C22 C24 H24C 109.5
H24A C24 H24C 109.5
H24B C24 H24C 109.5
C4 C25 H25A 109.5
C4 C25 H25B 109.5
H25A C25 H25B 109.5
C4 C25 H25C 109.5
H25A C25 H25C 109.5
H25B C25 H25C 109.5
C4 C26 H26A 109.5
C4 C26 H26B 109.5
H26A C26 H26B 109.5
C4 C26 H26C 109.5
H26A C26 H26C 109.5
H26B C26 H26C 109.5
C10 C27 H27A 109.5
C10 C27 H27B 109.5
H27A C27 H27B 109.5
C10 C27 H27C 109.5
H27A C27 H27C 109.5
H27B C27 H27C 109.5
C8 C28 H28A 109.5
C8 C28 H28B 109.5
H28A C28 H28B 109.5
C8 C28 H28C 109.5
H28A C28 H28C 109.5
H28B C28 H28C 109.5
C14 C29 H29A 109.5
C14 C29 H29B 109.5
H29A C29 H29B 109.5
C14 C29 H29C 109.5
H29A C29 H29C 109.5
H29B C29 H29C 109.5
C18 C30 H30A 109.5
C18 C30 H30B 109.5
H30A C30 H30B 109.5
C18 C30 H30C 109.5
H30A C30 H30C 109.5
H30B C30 H30C 109.5
O5 C31 O4 122.9(9)
O5 C31 C32 126.4(10)
O4 C31 C32 110.6(10)
C31 C32 H32A 109.5
C31 C32 H32B 109.5
H32A C32 H32B 109.5
C31 C32 H32C 109.5
H32A C32 H32C 109.5
H32B C32 H32C 109.5

loop_
_geom_bond_atom_site_label_1
_geom_bond_atom_site_label_2
_geom_bond_distance
O1 C3 1.210(9)
O2 C11 1.432(8)
O2 H2 0.8200
O3 C16 1.430(9)
O3 C20 1.455(8)
O4 C31 1.340(11)
O4 C21 1.458(9)
O5 C31 1.196(13)
O6 C22 1.435(9)
O6 H6 0.8200
C1 C2 1.535(12)
C1 C10 1.540(10)
C1 H1A 0.9700
C1 H1B 0.9700
C2 C3 1.499(11)
C2 H2A 0.9700
C2 H2B 0.9700
C3 C4 1.533(11)
C4 C25 1.518(11)
C4 C26 1.551(10)
C4 C5 1.554(11)
C5 C6 1.515(10)
C5 C10 1.550(10)
C5 H5 0.9800
C6 C7 1.518(11)
C6 H6A 0.9700
C6 H6B 0.9700
C7 C8 1.549(10)
C7 H7A 0.9700
C7 H7B 0.9700
C8 C28 1.545(10)
C8 C14 1.564(10)
C8 C9 1.579(10)
C9 C11 1.533(9)
C9 C10 1.589(10)
C9 H9 0.9800
C10 C27 1.511(10)
C11 C12 1.518(10)
C11 H11 0.9800
C12 C13 1.492(10)
C12 H12A 0.9700
C12 H12B 0.9700
C13 C17 1.308(10)
C13 C14 1.507(9)
C14 C29 1.535(11)
C14 C15 1.573(10)
C15 C16 1.511(11)
C15 H15A 0.9700
C15 H15B 0.9700
C16 C17 1.502(9)
C16 H16 0.9800
C17 C18 1.499(10)
C18 C30 1.507(13)
C18 C19 1.546(10)
C18 H18 0.9800
C19 C20 1.505(10)
C19 H19A 0.9700
C19 H19B 0.9700
C20 C21 1.513(10)
C20 H20 0.9800
C21 C22 1.557(10)
C21 H21 0.9800
C22 C24 1.497(11)
C22 C23 1.515(11)
C23 H23A 0.9600
C23 H23B 0.9600
C23 H23C 0.9600
C24 H24A 0.9600
C24 H24B 0.9600
C24 H24C 0.9600
C25 H25A 0.9600
C25 H25B 0.9600
C25 H25C 0.9600
C26 H26A 0.9600
C26 H26B 0.9600
C26 H26C 0.9600
C27 H27A 0.9600
C27 H27B 0.9600
C27 H27C 0.9600
C28 H28A 0.9600
C28 H28B 0.9600
C28 H28C 0.9600
C29 H29A 0.9600
C29 H29B 0.9600
C29 H29C 0.9600
C30 H30A 0.9600
C30 H30B 0.9600
C30 H30C 0.9600
C31 C32 1.466(15)
C32 H32A 0.9600
C32 H32B 0.9600
C32 H32C 0.9600

loop_
_geom_hbond_atom_site_label_D
_geom_hbond_atom_site_label_H
_geom_hbond_atom_site_label_A
_geom_hbond_site_symmetry_A
_geom_hbond_distance_DH
_geom_hbond_distance_HA
_geom_hbond_distance_DA
_geom_hbond_angle_DHA
O2 H2 O6 2_656 0.82 2.09 2.904(7) 172.3
O6 H6 O1 1_545 0.82 2.07 2.867(8) 165.3

loop_
_geom_torsion_atom_site_label_1
_geom_torsion_atom_site_label_2
_geom_torsion_atom_site_label_3
_geom_torsion_atom_site_label_4
_geom_torsion
_geom_torsion_publ_flag
C10 C1 C2 C3 14.8(10) ?
C1 C2 C3 O1 139.2(8) ?
C1 C2 C3 C4 -47.6(10) ?
O1 C3 C4 C25 -38.8(10) ?
C2 C3 C4 C25 148.1(7) ?
O1 C3 C4 C26 77.4(9) ?
C2 C3 C4 C26 -95.7(8) ?
O1 C3 C4 C5 -167.7(7) ?
C2 C3 C4 C5 19.1(9) ?
C25 C4 C5 C6 41.8(9) ?
C3 C4 C5 C6 168.2(6) ?
C26 C4 C5 C6 -79.7(8) ?
C25 C4 C5 C10 -88.3(8) ?
C3 C4 C5 C10 38.0(8) ?
C26 C4 C5 C10 150.1(6) ?
C10 C5 C6 C7 -70.2(8) ?
C4 C5 C6 C7 157.9(6) ?
C5 C6 C7 C8 41.4(9) ?
C6 C7 C8 C28 -103.5(8) ?
C6 C7 C8 C14 136.8(7) ?
C6 C7 C8 C9 16.6(9) ?
C28 C8 C9 C11 -63.7(8) n
C7 C8 C9 C11 177.1(6) ?
C14 C8 C9 C11 56.3(7) ?
C28 C8 C9 C10 68.2(7) n
C7 C8 C9 C10 -51.0(8) ?
C14 C8 C9 C10 -171.7(6) ?
C2 C1 C10 C27 -81.3(8) ?
C2 C1 C10 C5 38.6(8) ?
C2 C1 C10 C9 160.6(6) ?
C6 C5 C10 C27 -83.3(8) n
C4 C5 C10 C27 49.3(8) n
C6 C5 C10 C1 158.6(6) ?
C4 C5 C10 C1 -68.9(8) ?
C6 C5 C10 C9 35.0(8) ?
C4 C5 C10 C9 167.5(6) ?
C11 C9 C10 C27 -84.3(7) ?
C8 C9 C10 C27 145.4(6) ?
C11 C9 C10 C1 34.9(8) ?
C8 C9 C10 C1 -95.4(7) ?
C11 C9 C10 C5 154.8(6) ?
C8 C9 C10 C5 24.5(8) ?
C8 C9 C11 O2 -177.1(5) ?
C10 C9 C11 O2 50.3(8) ?
C8 C9 C11 C12 -55.3(8) ?
C10 C9 C11 C12 172.1(6) ?
O2 C11 C12 C13 175.4(6) ?
C9 C11 C12 C13 53.7(8) ?
C11 C12 C13 C17 112.2(9) ?
C11 C12 C13 C14 -56.8(9) ?
C17 C13 C14 C29 123.1(8) ?
C12 C13 C14 C29 -66.2(9) ?
C17 C13 C14 C8 -112.1(7) ?
C12 C13 C14 C8 58.6(8) ?
C17 C13 C14 C15 8.2(9) ?
C12 C13 C14 C15 178.8(6) ?
C28 C8 C14 C13 64.1(7) ?
C7 C8 C14 C13 -176.7(6) ?
C9 C8 C14 C13 -56.1(7) ?
C28 C8 C14 C29 -171.9(6) ?
C7 C8 C14 C29 -52.8(8) ?
C9 C8 C14 C29 67.9(7) ?
C28 C8 C14 C15 -47.2(7) ?
C7 C8 C14 C15 71.9(7) ?
C9 C8 C14 C15 -167.5(5) ?
C13 C14 C15 C16 -16.3(8) ?
C29 C14 C15 C16 -133.5(7) ?
C8 C14 C15 C16 99.7(7) ?
C20 O3 C16 C17 -56.3(8) ?
C20 O3 C16 C15 -173.2(6) ?
C14 C15 C16 O3 140.1(6) ?
C14 C15 C16 C17 18.6(8) ?
C12 C13 C17 C18 11.1(14) ?
C14 C13 C17 C18 -179.8(7) ?
C12 C13 C17 C16 -165.5(7) ?
C14 C13 C17 C16 3.6(9) ?
O3 C16 C17 C13 -135.9(7) ?
C15 C16 C17 C13 -14.3(9) ?
O3 C16 C17 C18 47.0(9) ?
C15 C16 C17 C18 168.6(7) ?
C13 C17 C18 C30 -94.0(11) ?
C16 C17 C18 C30 82.4(8) ?
C13 C17 C18 C19 141.7(8) ?
C16 C17 C18 C19 -41.9(9) ?
C17 C18 C19 C20 48.9(9) ?
C30 C18 C19 C20 -74.2(8) ?
C16 O3 C20 C19 65.3(7) ?
C16 O3 C20 C21 -169.3(6) ?
C18 C19 C20 O3 -62.6(8) ?
C18 C19 C20 C21 178.4(6) ?
C31 O4 C21 C20 -125.2(7) ?
C31 O4 C21 C22 110.5(8) ?
O3 C20 C21 O4 66.9(7) ?
C19 C20 C21 O4 -172.1(6) ?
O3 C20 C21 C22 -176.1(6) ?
C19 C20 C21 C22 -55.1(9) ?
O4 C21 C22 O6 -173.8(5) ?
C20 C21 C22 O6 70.5(8) ?
O4 C21 C22 C24 68.7(7) ?
C20 C21 C22 C24 -47.0(9) ?
O4 C21 C22 C23 -56.0(8) ?
C20 C21 C22 C23 -171.7(7) ?
C21 O4 C31 O5 -4.5(13) ?
C21 O4 C31 C32 176.9(8) ?

loop_
_cod_related_entry_id
_cod_related_entry_database
_cod_related_entry_code
1 ChemSpider 21184205
